data_7125994
loop_
_publ_author_name
'Inoue, Satoshi'
'Yan, Yin-Nan'
'Yamanishi, Katsunori'
'Kataoka, Yusuke'
'Kawamoto, Tatsuya'

_publ_section_title
;
 Photocatalytic and electrocatalytic hydrogen production using nickel
 complexes supported by hemilabile and non-innocent ligands.
;
_journal_issue 19
_journal_name_full 'Chemical communications (Cambridge, England)'
_journal_page_first 2829
_journal_page_last 2832
_journal_paper_doi 10.1039/c9cc09568c
_journal_volume 56
_journal_year 2020
_chemical_absolute_configuration 'CHOOSE rm ad rmad syn or unk'
_chemical_formula_moiety 'C26 H24 Cl2 N4 Ni O8 S2'
_chemical_formula_sum 'C26 H24 Cl2 N4 Ni O8 S2'
_chemical_formula_weight 714.22
_space_group_crystal_system orthorhombic
_space_group_IT_number 19
_space_group_name_Hall 'P 2ac 2ab'
_space_group_name_H-M_alt 'P 21 21 21'
_atom_sites_solution_hydrogens geom
_atom_sites_solution_primary direct
_atom_sites_solution_secondary difmap
_audit_update_record
;
2019-12-07 deposited with the CCDC.	2020-02-10 downloaded from the CCDC.
;
_cell_angle_alpha 90.0000
_cell_angle_beta 90.0000
_cell_angle_gamma 90.0000
_cell_formula_units_Z 4
_cell_length_a 8.5516(3)
_cell_length_b 10.2011(3)
_cell_length_c 33.0145(8)
_cell_measurement_reflns_used 13240
_cell_measurement_temperature 296
_cell_measurement_theta_max 30.96
_cell_measurement_theta_min 3.01
_cell_volume 2880.04(15)
_computing_cell_refinement 'CrysAlisPro 1.171.38.43 (Rigaku OD, 2015)'
_computing_data_collection 'CrysAlisPro 1.171.38.43 (Rigaku OD, 2015)'
_computing_data_reduction 'CrysAlisPro 1.171.38.43 (Rigaku OD, 2015)'
_computing_molecular_graphics 'CrystalStructure 4.2.2'
_computing_publication_material 'CrystalStructure 4.2.2 (Rigaku, 2016)'
_computing_structure_refinement 'SHELXL97 (Sheldrick, 2008)'
_computing_structure_solution 'Il Milione (Burla, et al., 2007)'
_diffrn_ambient_temperature 296
_diffrn_detector_area_resol_mean 28.626
_diffrn_measured_fraction_theta_full 0.998
_diffrn_measured_fraction_theta_max 0.998
_diffrn_measurement_device_type 'Rigaku Saturn724'
_diffrn_measurement_method \w
_diffrn_radiation_type 'Mo K\a'
_diffrn_radiation_wavelength 0.71075
_diffrn_reflns_av_R_equivalents 0.0476
_diffrn_reflns_Laue_measured_fraction_full 0.000
_diffrn_reflns_Laue_measured_fraction_max 0.000
_diffrn_reflns_limit_h_max 10
_diffrn_reflns_limit_h_min -10
_diffrn_reflns_limit_k_max 12
_diffrn_reflns_limit_k_min -9
_diffrn_reflns_limit_l_max 39
_diffrn_reflns_limit_l_min -39
_diffrn_reflns_number 19733
_diffrn_reflns_point_group_measured_fraction_full 0.000
_diffrn_reflns_point_group_measured_fraction_max 0.000
_diffrn_reflns_theta_full 25.350
_diffrn_reflns_theta_max 25.350
_diffrn_reflns_theta_min 2.683
_diffrn_standards_number 0
_exptl_absorpt_coefficient_mu 1.061
_exptl_absorpt_correction_T_max 0.958
_exptl_absorpt_correction_T_min 0.671
_exptl_absorpt_correction_type multi-scan
_exptl_absorpt_process_details
;
CrysAlisPro 1.171.38.43 (Rigaku Oxford Diffraction, 2015)
Empirical absorption correction using spherical harmonics,
 implemented in SCALE3 ABSPACK scaling algorithm.
;
_exptl_crystal_colour brown
_exptl_crystal_density_diffrn 1.647
_exptl_crystal_density_method 'not measured'
_exptl_crystal_description needle
_exptl_crystal_F_000 1464.00
_exptl_crystal_size_max 0.700
_exptl_crystal_size_mid 0.050
_exptl_crystal_size_min 0.040
_refine_diff_density_max 0.59
_refine_diff_density_min -0.40
_refine_ls_abs_structure_details 'Flack, H. D. (1983), Acta Cryst. A39, 876-881.  2241 Friedel Pairs'
_refine_ls_abs_structure_Flack 0.99(2)
_refine_ls_extinction_method none
_refine_ls_goodness_of_fit_ref 1.043
_refine_ls_hydrogen_treatment constr
_refine_ls_number_parameters 424
_refine_ls_number_reflns 5256
_refine_ls_number_restraints 18
_refine_ls_R_factor_all 0.0554
_refine_ls_R_factor_gt 0.0505
_refine_ls_shift/su_max 0.000
_refine_ls_structure_factor_coef Fsqd
_refine_ls_weighting_details 'w = 1/[\s^2^(Fo^2^)+(0.0611P)^2^+7.1684P] where P=(Fo^2^+2Fc^2^)/3'
_refine_ls_weighting_scheme calc
_refine_ls_wR_factor_gt 0.1228
_refine_ls_wR_factor_ref 0.1271
_reflns_number_gt 4846
_reflns_number_total 5256
_reflns_threshold_expression F^2^>2.0\s(F^2^)
_cod_data_source_file c9cc09568c2.cif
_cod_data_source_block xcalibur_CCDC3
_cod_depositor_comments 'Adding full bibliography for 7125991--7125997.cif.'
_cod_database_code 7125994

loop_
_space_group_symop_id
_space_group_symop_operation_xyz
1 +X,+Y,+Z
2 1/2-X,-Y,1/2+Z
3 1/2+X,1/2-Y,-Z
4 -X,1/2+Y,1/2-Z

loop_
_atom_site_label
_atom_site_type_symbol
_atom_site_fract_x
_atom_site_fract_y
_atom_site_fract_z
_atom_site_U_iso_or_equiv
_atom_site_adp_type
_atom_site_occupancy
_atom_site_symmetry_multiplicity
_atom_site_calc_flag
_atom_site_refinement_flags
_atom_site_disorder_assembly
_atom_site_disorder_group
Ni1 Ni 0.05221(7) 0.02772(6) 0.117013(17) 0.02130(16) Uani 1 1 d . . .
Cl1 Cl -0.40942(15) 0.08889(13) 0.01108(4) 0.0330(3) Uani 1 1 d . . .
Cl2 Cl 0.14942(19) 0.07571(18) 0.29339(5) 0.0503(4) Uani 1 1 d . . .
S1 S -0.06125(17) -0.16651(12) 0.08444(4) 0.0293(3) Uani 1 1 d . . .
S2 S -0.20219(15) 0.12855(13) 0.10870(4) 0.0287(3) Uani 1 1 d . . .
O1 O -0.4416(9) 0.2177(5) 0.0259(2) 0.095(2) Uani 1 1 d . . .
O2 O -0.2478(6) 0.0758(9) 0.01126(16) 0.103(3) Uani 1 1 d . . .
O3 O -0.4726(7) 0.0784(7) -0.02759(15) 0.0824(19) Uani 1 1 d . . .
O4 O -0.4862(6) 0.0030(5) 0.03847(13) 0.0551(13) Uani 1 1 d . . .
O5A O 0.0277(15) 0.0002(15) 0.2988(4) 0.084(4) Uani 0.54 1 d PU A 1
O6A O 0.146(3) 0.1597(16) 0.2561(6) 0.103(7) Uani 0.53 1 d P A 1
O7A O 0.2917(16) 0.0034(14) 0.2900(5) 0.090(4) Uani 0.47 1 d PU A 1
O8A O 0.1773(15) 0.1694(13) 0.3243(3) 0.074(3) Uani 0.58 1 d P A 1
O5B O -0.0138(15) 0.1143(17) 0.3003(4) 0.084(4) Uani 0.46 1 d P A 2
O6B O 0.206(2) 0.117(2) 0.2595(7) 0.087(6) Uani 0.47 1 d PU A 2
O7B O 0.127(2) -0.0683(13) 0.2905(4) 0.109(5) Uani 0.53 1 d P A 2
O8B O 0.233(2) 0.0904(19) 0.3313(5) 0.086(5) Uani 0.42 1 d P A 2
N1 N 0.1335(5) 0.0626(4) 0.06029(11) 0.0214(8) Uani 1 1 d . . .
N2 N 0.1668(5) 0.2057(4) 0.12664(12) 0.0247(9) Uani 1 1 d . . .
N3 N -0.0335(5) -0.0152(4) 0.17330(11) 0.0227(8) Uani 1 1 d . . .
N4 N 0.2406(5) -0.0747(4) 0.14104(12) 0.0249(9) Uani 1 1 d . . .
C1 C 0.1022(5) -0.0211(5) 0.02747(13) 0.0218(9) Uani 1 1 d . . .
C2 C 0.0098(6) -0.1324(5) 0.03491(15) 0.0270(11) Uani 1 1 d . . .
C3 C -0.0253(7) -0.2187(6) 0.00374(16) 0.0371(13) Uani 1 1 d . . .
H3 H -0.0864 -0.2922 0.0088 0.045 Uiso 1 1 calc R . .
C4 C 0.0309(8) -0.1952(6) -0.03488(16) 0.0398(14) Uani 1 1 d . . .
H4 H 0.0079 -0.2533 -0.0558 0.048 Uiso 1 1 calc R . .
C5 C 0.1206(7) -0.0860(5) -0.04247(15) 0.0334(12) Uani 1 1 d . . .
H5 H 0.1563 -0.0702 -0.0686 0.040 Uiso 1 1 calc R . .
C6 C 0.1584(6) 0.0003(5) -0.01193(14) 0.0261(11) Uani 1 1 d . . .
H6 H 0.2211 0.0726 -0.0174 0.031 Uiso 1 1 calc R . .
C7 C 0.0507(8) -0.3124(5) 0.09581(17) 0.0417(14) Uani 1 1 d . . .
H7A H 0.0563 -0.3240 0.1246 0.050 Uiso 1 1 calc R . .
H7B H 0.1545 -0.3034 0.0850 0.050 Uiso 1 1 calc R . .
H7C H 0.0009 -0.3873 0.0838 0.050 Uiso 1 1 calc R . .
C8 C 0.2143(6) 0.1682(5) 0.05680(15) 0.0254(10) Uani 1 1 d . . .
H8 H 0.2577 0.1921 0.0320 0.030 Uiso 1 1 calc R . .
C9 C 0.2360(6) 0.2492(5) 0.09248(14) 0.0250(11) Uani 1 1 d . . .
C10 C 0.3211(6) 0.3655(5) 0.09112(16) 0.0292(11) Uani 1 1 d . . .
H10 H 0.3687 0.3930 0.0673 0.035 Uiso 1 1 calc R . .
C11 C 0.3330(7) 0.4392(5) 0.12626(17) 0.0356(13) Uani 1 1 d . . .
H11 H 0.3895 0.5171 0.1264 0.043 Uiso 1 1 calc R . .
C12 C 0.2603(7) 0.3959(6) 0.16098(17) 0.0364(13) Uani 1 1 d . . .
H12 H 0.2652 0.4452 0.1846 0.044 Uiso 1 1 calc R . .
C13 C 0.1795(6) 0.2780(5) 0.16028(15) 0.0302(11) Uani 1 1 d . . .
H13 H 0.1327 0.2482 0.1840 0.036 Uiso 1 1 calc R . .
C14 C -0.1835(5) 0.0248(5) 0.18567(13) 0.0222(9) Uani 1 1 d . . .
C15 C -0.2701(6) 0.1020(5) 0.15898(15) 0.0256(10) Uani 1 1 d . . .
C16 C -0.4175(6) 0.1492(5) 0.17013(16) 0.0312(12) Uani 1 1 d . . .
H16 H -0.4741 0.2013 0.1523 0.037 Uiso 1 1 calc R . .
C17 C -0.4786(6) 0.1189(6) 0.20738(17) 0.0353(13) Uani 1 1 d . . .
H17 H -0.5750 0.1528 0.2151 0.042 Uiso 1 1 calc R . .
C18 C -0.3962(6) 0.0376(6) 0.23356(15) 0.0341(12) Uani 1 1 d . . .
H18 H -0.4403 0.0134 0.2582 0.041 Uiso 1 1 calc R . .
C19 C -0.2491(6) -0.0077(6) 0.22325(15) 0.0322(12) Uani 1 1 d . . .
H19 H -0.1935 -0.0598 0.2413 0.039 Uiso 1 1 calc R . .
C20 C -0.1901(8) 0.3054(6) 0.1059(2) 0.0431(15) Uani 1 1 d . . .
H20A H -0.2937 0.3418 0.1057 0.052 Uiso 1 1 calc R . .
H20B H -0.1361 0.3304 0.0816 0.052 Uiso 1 1 calc R . .
H20C H -0.1342 0.3380 0.1291 0.052 Uiso 1 1 calc R . .
C21 C 0.0570(6) -0.0872(5) 0.19484(14) 0.0261(10) Uani 1 1 d . . .
H21 H 0.0256 -0.1168 0.2202 0.031 Uiso 1 1 calc R . .
C22 C 0.2100(6) -0.1216(5) 0.17865(15) 0.0287(11) Uani 1 1 d . . .
C23 C 0.3148(7) -0.1968(6) 0.20022(16) 0.0357(13) Uani 1 1 d . . .
H23 H 0.2905 -0.2277 0.2260 0.043 Uiso 1 1 calc R . .
C24 C 0.4589(7) -0.2252(6) 0.18221(16) 0.0376(13) Uani 1 1 d . . .
H24 H 0.5322 -0.2766 0.1957 0.045 Uiso 1 1 calc R . .
C25 C 0.4907(6) -0.1761(6) 0.14418(17) 0.0334(12) Uani 1 1 d . . .
H25 H 0.5864 -0.1932 0.1319 0.040 Uiso 1 1 calc R . .
C26 C 0.3802(6) -0.1017(5) 0.12464(15) 0.0277(11) Uani 1 1 d . . .
H26 H 0.4032 -0.0689 0.0990 0.033 Uiso 1 1 calc R . .

loop_
_atom_site_aniso_label
_atom_site_aniso_U_11
_atom_site_aniso_U_22
_atom_site_aniso_U_33
_atom_site_aniso_U_23
_atom_site_aniso_U_13
_atom_site_aniso_U_12
Ni1 0.0212(3) 0.0245(3) 0.0182(3) 0.0003(2) 0.0017(2) 0.0014(3)
Cl1 0.0322(7) 0.0328(6) 0.0339(6) 0.0051(5) 0.0003(5) -0.0024(6)
Cl2 0.0445(9) 0.0629(10) 0.0435(8) -0.0117(7) 0.0113(7) -0.0112(8)
S1 0.0326(7) 0.0293(6) 0.0261(6) -0.0017(5) 0.0054(6) -0.0067(6)
S2 0.0251(6) 0.0387(7) 0.0222(6) 0.0041(5) -0.0013(5) 0.0056(5)
O1 0.111(5) 0.040(3) 0.134(6) -0.011(3) 0.043(5) -0.006(3)
O2 0.033(3) 0.221(9) 0.054(3) 0.049(4) 0.006(2) 0.027(4)
O3 0.073(4) 0.132(5) 0.042(3) 0.023(3) -0.012(3) -0.033(4)
O4 0.073(3) 0.052(3) 0.040(2) 0.012(2) 0.011(2) -0.013(2)
O5A 0.068(6) 0.097(8) 0.088(7) 0.008(6) 0.006(5) -0.045(6)
O6A 0.17(2) 0.074(10) 0.060(8) 0.023(7) 0.032(11) 0.024(10)
O7A 0.067(6) 0.086(7) 0.117(8) -0.008(7) 0.030(6) 0.016(6)
O8A 0.078(8) 0.088(8) 0.056(6) -0.028(6) 0.015(6) -0.018(7)
O5B 0.054(8) 0.114(12) 0.084(9) 0.011(9) 0.028(7) 0.006(8)
O6B 0.092(9) 0.096(10) 0.072(8) 0.011(8) 0.041(7) -0.018(8)
O7B 0.176(17) 0.071(8) 0.080(9) -0.012(7) -0.010(10) 0.025(10)
O8B 0.078(12) 0.099(13) 0.080(11) 0.011(11) -0.024(9) -0.034(10)
N1 0.022(2) 0.022(2) 0.0200(19) -0.0011(16) 0.0003(16) 0.0018(16)
N2 0.025(2) 0.026(2) 0.024(2) -0.0009(17) -0.0023(17) 0.0024(17)
N3 0.022(2) 0.028(2) 0.0187(18) -0.0018(16) 0.0014(16) -0.0007(18)
N4 0.024(2) 0.027(2) 0.024(2) -0.0010(17) 0.0021(17) 0.0024(18)
C1 0.023(2) 0.024(2) 0.018(2) 0.0001(19) -0.0006(18) 0.005(2)
C2 0.031(3) 0.027(3) 0.023(2) 0.000(2) -0.001(2) 0.003(2)
C3 0.049(4) 0.030(3) 0.031(3) -0.005(2) 0.000(3) -0.013(3)
C4 0.064(4) 0.033(3) 0.023(2) -0.008(2) 0.002(3) -0.008(3)
C5 0.050(3) 0.033(3) 0.018(2) -0.001(2) 0.001(2) 0.005(3)
C6 0.032(3) 0.022(2) 0.024(2) 0.0026(19) 0.001(2) 0.003(2)
C7 0.059(4) 0.031(3) 0.036(3) 0.006(2) 0.005(3) 0.000(3)
C8 0.028(3) 0.027(2) 0.021(2) 0.001(2) 0.002(2) 0.002(2)
C9 0.029(3) 0.025(2) 0.021(2) -0.001(2) -0.002(2) 0.005(2)
C10 0.032(3) 0.027(3) 0.029(3) 0.003(2) 0.000(2) -0.006(2)
C11 0.038(3) 0.029(3) 0.039(3) -0.006(2) -0.003(2) -0.003(2)
C12 0.040(3) 0.037(3) 0.032(3) -0.013(2) -0.004(2) 0.003(3)
C13 0.032(3) 0.037(3) 0.022(2) -0.006(2) 0.000(2) 0.004(2)
C14 0.017(2) 0.028(2) 0.022(2) -0.001(2) -0.0019(18) 0.001(2)
C15 0.020(2) 0.031(3) 0.026(2) 0.000(2) 0.0010(19) -0.002(2)
C16 0.022(3) 0.036(3) 0.035(3) 0.005(2) 0.000(2) 0.006(2)
C17 0.024(3) 0.045(3) 0.037(3) -0.008(3) 0.005(2) 0.008(2)
C18 0.027(3) 0.051(3) 0.025(2) -0.002(3) 0.008(2) 0.000(3)
C19 0.025(3) 0.047(3) 0.024(2) 0.000(2) 0.000(2) 0.007(2)
C20 0.040(3) 0.035(3) 0.054(4) 0.018(3) 0.007(3) 0.012(3)
C21 0.026(2) 0.031(3) 0.021(2) 0.006(2) 0.001(2) 0.002(2)
C22 0.026(3) 0.033(3) 0.027(3) 0.001(2) 0.001(2) 0.002(2)
C23 0.032(3) 0.044(3) 0.030(3) 0.011(2) -0.002(2) 0.010(3)
C24 0.032(3) 0.043(3) 0.037(3) 0.003(2) -0.003(3) 0.014(3)
C25 0.019(3) 0.036(3) 0.044(3) -0.007(3) 0.004(2) 0.005(2)
C26 0.025(2) 0.030(3) 0.029(3) -0.001(2) 0.004(2) 0.001(2)

loop_
_atom_type_symbol
_atom_type_description
_atom_type_scat_dispersion_real
_atom_type_scat_dispersion_imag
_atom_type_scat_source
C C 0.0033 0.0016
;
International Tables for Crystallography
(Vol. C, Tables 4.2.6.8 and 6.1.1.4)
;
H H 0.0000 0.0000
;
International Tables for Crystallography
(Vol. C, Table 6.1.1.4)
;
Cl Cl 0.1484 0.1585
;
International Tables for Crystallography
(Vol. C, Tables 4.2.6.8 and 6.1.1.4)
;
N N 0.0061 0.0033
;
International Tables for Crystallography
(Vol. C, Tables 4.2.6.8 and 6.1.1.4)
;
Ni Ni 0.3393 1.1124
;
International Tables for Crystallography
(Vol. C, Tables 4.2.6.8 and 6.1.1.4)
;
O O 0.0106 0.0060
;
International Tables for Crystallography
(Vol. C, Tables 4.2.6.8 and 6.1.1.4)
;
S S 0.1246 0.1234
;
International Tables for Crystallography
(Vol. C, Tables 4.2.6.8 and 6.1.1.4)
;

loop_
_geom_angle_atom_site_label_1
_geom_angle_atom_site_label_2
_geom_angle_atom_site_label_3
_geom_angle
_geom_angle_site_symmetry_1
_geom_angle_site_symmetry_3
_geom_angle_publ_flag
N1 Ni1 N3 177.47(16) . . ?
N1 Ni1 N4 100.07(16) . . ?
N3 Ni1 N4 79.83(16) . . ?
N1 Ni1 N2 80.04(15) . . ?
N3 Ni1 N2 102.48(15) . . ?
N4 Ni1 N2 90.88(16) . . ?
N1 Ni1 S2 97.40(11) . . ?
N3 Ni1 S2 82.64(12) . . ?
N4 Ni1 S2 162.43(12) . . ?
N2 Ni1 S2 93.97(12) . . ?
N1 Ni1 S1 82.69(11) . . ?
N3 Ni1 S1 94.79(12) . . ?
N4 Ni1 S1 93.90(12) . . ?
N2 Ni1 S1 162.64(11) . . ?
S2 Ni1 S1 86.45(5) . . ?
O2 Cl1 O3 112.5(4) . . ?
O2 Cl1 O4 113.5(4) . . ?
O3 Cl1 O4 110.9(3) . . ?
O2 Cl1 O1 106.2(5) . . ?
O3 Cl1 O1 108.1(5) . . ?
O4 Cl1 O1 105.1(3) . . ?
O5A Cl2 O6B 127.6(12) . . ?
O5A Cl2 O6A 115.7(11) . . ?
O6B Cl2 O6A 27.2(11) . . ?
O5A Cl2 O8A 115.6(8) . . ?
O6B Cl2 O8A 110.0(11) . . ?
O6A Cl2 O8A 102.0(9) . . ?
O5A Cl2 O7A 112.6(9) . . ?
O6B Cl2 O7A 77.2(11) . . ?
O6A Cl2 O7A 104.4(10) . . ?
O8A Cl2 O7A 105.1(8) . . ?
O5A Cl2 O8B 109.6(9) . . ?
O6B Cl2 O8B 122.0(12) . . ?
O6A Cl2 O8B 131.3(11) . . ?
O8A Cl2 O8B 39.3(7) . . ?
O7A Cl2 O8B 72.5(10) . . ?
O5A Cl2 O5B 51.7(8) . . ?
O6B Cl2 O5B 113.9(11) . . ?
O6A Cl2 O5B 87.4(10) . . ?
O8A Cl2 O5B 82.4(8) . . ?
O7A Cl2 O5B 164.0(9) . . ?
O8B Cl2 O5B 107.9(10) . . ?
O5A Cl2 O7B 47.4(9) . . ?
O6B Cl2 O7B 108.2(11) . . ?
O6A Cl2 O7B 120.6(9) . . ?
O8A Cl2 O7B 137.3(8) . . ?
O7A Cl2 O7B 66.0(9) . . ?
O8B Cl2 O7B 102.8(9) . . ?
O5B Cl2 O7B 98.9(10) . . ?
C2 S1 C7 99.8(3) . . ?
C2 S1 Ni1 96.30(18) . . ?
C7 S1 Ni1 111.3(2) . . ?
C15 S2 C20 102.6(3) . . ?
C15 S2 Ni1 97.04(17) . . ?
C20 S2 Ni1 112.2(2) . . ?
C8 N1 C1 122.9(4) . . ?
C8 N1 Ni1 114.5(3) . . ?
C1 N1 Ni1 122.7(3) . . ?
C13 N2 C9 118.5(4) . . ?
C13 N2 Ni1 130.1(4) . . ?
C9 N2 Ni1 111.4(3) . . ?
C21 N3 C14 123.8(4) . . ?
C21 N3 Ni1 114.2(3) . . ?
C14 N3 Ni1 121.9(3) . . ?
C26 N4 C22 118.0(4) . . ?
C26 N4 Ni1 129.8(3) . . ?
C22 N4 Ni1 112.2(3) . . ?
C6 C1 C2 118.7(4) . . ?
C6 C1 N1 123.7(4) . . ?
C2 C1 N1 117.6(4) . . ?
C3 C2 C1 120.3(5) . . ?
C3 C2 S1 119.0(4) . . ?
C1 C2 S1 120.7(4) . . ?
C4 C3 C2 119.9(5) . . ?
C4 C3 H3 120.0 . . ?
C2 C3 H3 120.0 . . ?
C5 C4 C3 120.1(5) . . ?
C5 C4 H4 119.9 . . ?
C3 C4 H4 119.9 . . ?
C6 C5 C4 121.0(5) . . ?
C6 C5 H5 119.5 . . ?
C4 C5 H5 119.5 . . ?
C5 C6 C1 119.9(5) . . ?
C5 C6 H6 120.0 . . ?
C1 C6 H6 120.0 . . ?
S1 C7 H7A 109.5 . . ?
S1 C7 H7B 109.5 . . ?
H7A C7 H7B 109.5 . . ?
S1 C7 H7C 109.5 . . ?
H7A C7 H7C 109.5 . . ?
H7B C7 H7C 109.5 . . ?
N1 C8 C9 118.2(4) . . ?
N1 C8 H8 120.9 . . ?
C9 C8 H8 120.9 . . ?
N2 C9 C10 122.4(4) . . ?
N2 C9 C8 115.8(4) . . ?
C10 C9 C8 121.7(4) . . ?
C11 C10 C9 118.3(5) . . ?
C11 C10 H10 120.9 . . ?
C9 C10 H10 120.9 . . ?
C12 C11 C10 119.3(5) . . ?
C12 C11 H11 120.3 . . ?
C10 C11 H11 120.3 . . ?
C11 C12 C13 119.3(5) . . ?
C11 C12 H12 120.4 . . ?
C13 C12 H12 120.4 . . ?
N2 C13 C12 122.2(5) . . ?
N2 C13 H13 118.9 . . ?
C12 C13 H13 118.9 . . ?
C15 C14 C19 118.7(4) . . ?
C15 C14 N3 117.7(4) . . ?
C19 C14 N3 123.6(4) . . ?
C14 C15 C16 120.4(5) . . ?
C14 C15 S2 120.2(4) . . ?
C16 C15 S2 119.1(4) . . ?
C17 C16 C15 120.1(5) . . ?
C17 C16 H16 119.9 . . ?
C15 C16 H16 119.9 . . ?
C16 C17 C18 119.9(5) . . ?
C16 C17 H17 120.0 . . ?
C18 C17 H17 120.0 . . ?
C19 C18 C17 120.5(5) . . ?
C19 C18 H18 119.7 . . ?
C17 C18 H18 119.7 . . ?
C18 C19 C14 120.2(5) . . ?
C18 C19 H19 119.9 . . ?
C14 C19 H19 119.9 . . ?
S2 C20 H20A 109.5 . . ?
S2 C20 H20B 109.5 . . ?
H20A C20 H20B 109.5 . . ?
S2 C20 H20C 109.5 . . ?
H20A C20 H20C 109.5 . . ?
H20B C20 H20C 109.5 . . ?
N3 C21 C22 118.5(4) . . ?
N3 C21 H21 120.8 . . ?
C22 C21 H21 120.8 . . ?
N4 C22 C23 123.0(5) . . ?
N4 C22 C21 115.1(4) . . ?
C23 C22 C21 121.9(5) . . ?
C22 C23 C24 117.9(5) . . ?
C22 C23 H23 121.0 . . ?
C24 C23 H23 121.0 . . ?
C25 C24 C23 119.0(5) . . ?
C25 C24 H24 120.5 . . ?
C23 C24 H24 120.5 . . ?
C26 C25 C24 119.5(5) . . ?
C26 C25 H25 120.2 . . ?
C24 C25 H25 120.2 . . ?
N4 C26 C25 122.5(5) . . ?
N4 C26 H26 118.7 . . ?
C25 C26 H26 118.7 . . ?

loop_
_geom_bond_atom_site_label_1
_geom_bond_atom_site_label_2
_geom_bond_distance
_geom_bond_site_symmetry_2
_geom_bond_publ_flag
Ni1 N1 2.029(4) . ?
Ni1 N3 2.045(4) . ?
Ni1 N4 2.077(4) . ?
Ni1 N2 2.088(4) . ?
Ni1 S2 2.4220(14) . ?
Ni1 S1 2.4543(14) . ?
Cl1 O2 1.388(5) . ?
Cl1 O3 1.391(5) . ?
Cl1 O4 1.420(4) . ?
Cl1 O1 1.429(6) . ?
Cl2 O5A 1.308(10) . ?
Cl2 O6B 1.291(19) . ?
Cl2 O6A 1.500(16) . ?
Cl2 O8A 1.417(10) . ?
Cl2 O7A 1.427(13) . ?
Cl2 O8B 1.450(16) . ?
Cl2 O5B 1.468(13) . ?
Cl2 O7B 1.484(13) . ?
S1 C2 1.779(5) . ?
S1 C7 1.809(6) . ?
S2 C15 1.779(5) . ?
S2 C20 1.810(6) . ?
N1 C8 1.285(6) . ?
N1 C1 1.405(6) . ?
N2 C13 1.337(6) . ?
N2 C9 1.349(6) . ?
N3 C21 1.282(6) . ?
N3 C14 1.407(6) . ?
N4 C26 1.340(6) . ?
N4 C22 1.356(6) . ?
C1 C6 1.404(6) . ?
C1 C2 1.405(7) . ?
C2 C3 1.387(7) . ?
C3 C4 1.383(8) . ?
C3 H3 0.9300 . ?
C4 C5 1.376(8) . ?
C4 H4 0.9300 . ?
C5 C6 1.376(7) . ?
C5 H5 0.9300 . ?
C6 H6 0.9300 . ?
C7 H7A 0.9600 . ?
C7 H7B 0.9600 . ?
C7 H7C 0.9600 . ?
C8 C9 1.450(7) . ?
C8 H8 0.9300 . ?
C9 C10 1.393(7) . ?
C10 C11 1.386(7) . ?
C10 H10 0.9300 . ?
C11 C12 1.377(8) . ?
C11 H11 0.9300 . ?
C12 C13 1.387(8) . ?
C12 H12 0.9300 . ?
C13 H13 0.9300 . ?
C14 C15 1.394(7) . ?
C14 C19 1.402(7) . ?
C15 C16 1.399(7) . ?
C16 C17 1.372(8) . ?
C16 H16 0.9300 . ?
C17 C18 1.390(8) . ?
C17 H17 0.9300 . ?
C18 C19 1.382(7) . ?
C18 H18 0.9300 . ?
C19 H19 0.9300 . ?
C20 H20A 0.9600 . ?
C20 H20B 0.9600 . ?
C20 H20C 0.9600 . ?
C21 C22 1.457(7) . ?
C21 H21 0.9300 . ?
C22 C23 1.378(7) . ?
C23 C24 1.399(8) . ?
C23 H23 0.9300 . ?
C24 C25 1.379(8) . ?
C24 H24 0.9300 . ?
C25 C26 1.373(7) . ?
C25 H25 0.9300 . ?
C26 H26 0.9300 . ?

loop_
_geom_torsion_atom_site_label_1
_geom_torsion_atom_site_label_2
_geom_torsion_atom_site_label_3
_geom_torsion_atom_site_label_4
_geom_torsion
_geom_torsion_site_symmetry_1
_geom_torsion_site_symmetry_2
_geom_torsion_site_symmetry_3
_geom_torsion_site_symmetry_4
_geom_torsion_publ_flag
N1 Ni1 S1 C2 -0.6(2) . . . . ?
N3 Ni1 S1 C2 179.6(2) . . . . ?
N4 Ni1 S1 C2 -100.3(2) . . . . ?
N2 Ni1 S1 C2 5.4(4) . . . . ?
S2 Ni1 S1 C2 97.32(17) . . . . ?
N1 Ni1 S1 C7 102.5(2) . . . . ?
N3 Ni1 S1 C7 -77.2(2) . . . . ?
N4 Ni1 S1 C7 2.9(2) . . . . ?
N2 Ni1 S1 C7 108.5(4) . . . . ?
S2 Ni1 S1 C7 -159.5(2) . . . . ?
N1 Ni1 S2 C15 -178.3(2) . . . . ?
N3 Ni1 S2 C15 4.3(2) . . . . ?
N4 Ni1 S2 C15 7.9(4) . . . . ?
N2 Ni1 S2 C15 -97.8(2) . . . . ?
S1 Ni1 S2 C15 99.55(17) . . . . ?
N1 Ni1 S2 C20 -71.6(3) . . . . ?
N3 Ni1 S2 C20 110.9(3) . . . . ?
N4 Ni1 S2 C20 114.5(5) . . . . ?
N2 Ni1 S2 C20 8.8(3) . . . . ?
S1 Ni1 S2 C20 -153.8(2) . . . . ?
N3 Ni1 N1 C8 -175(4) . . . . ?
N4 Ni1 N1 C8 -87.9(4) . . . . ?
N2 Ni1 N1 C8 1.3(3) . . . . ?
S2 Ni1 N1 C8 94.0(3) . . . . ?
S1 Ni1 N1 C8 179.5(4) . . . . ?
N3 Ni1 N1 C1 6(4) . . . . ?
N4 Ni1 N1 C1 92.9(4) . . . . ?
N2 Ni1 N1 C1 -178.0(4) . . . . ?
S2 Ni1 N1 C1 -85.2(3) . . . . ?
S1 Ni1 N1 C1 0.2(3) . . . . ?
N1 Ni1 N2 C13 178.4(5) . . . . ?
N3 Ni1 N2 C13 -1.7(5) . . . . ?
N4 Ni1 N2 C13 -81.5(5) . . . . ?
S2 Ni1 N2 C13 81.6(4) . . . . ?
S1 Ni1 N2 C13 172.4(3) . . . . ?
N1 Ni1 N2 C9 -1.5(3) . . . . ?
N3 Ni1 N2 C9 178.3(3) . . . . ?
N4 Ni1 N2 C9 98.5(3) . . . . ?
S2 Ni1 N2 C9 -98.4(3) . . . . ?
S1 Ni1 N2 C9 -7.5(6) . . . . ?
N1 Ni1 N3 C21 84(4) . . . . ?
N4 Ni1 N3 C21 -4.1(4) . . . . ?
N2 Ni1 N3 C21 -92.7(4) . . . . ?
S2 Ni1 N3 C21 174.8(4) . . . . ?
S1 Ni1 N3 C21 89.0(4) . . . . ?
N1 Ni1 N3 C14 -92(4) . . . . ?
N4 Ni1 N3 C14 179.8(4) . . . . ?
N2 Ni1 N3 C14 91.2(4) . . . . ?
S2 Ni1 N3 C14 -1.3(3) . . . . ?
S1 Ni1 N3 C14 -87.1(3) . . . . ?
N1 Ni1 N4 C26 4.2(5) . . . . ?
N3 Ni1 N4 C26 -178.4(5) . . . . ?
N2 Ni1 N4 C26 -75.9(4) . . . . ?
S2 Ni1 N4 C26 178.0(3) . . . . ?
S1 Ni1 N4 C26 87.4(4) . . . . ?
N1 Ni1 N4 C22 -174.1(3) . . . . ?
N3 Ni1 N4 C22 3.3(3) . . . . ?
N2 Ni1 N4 C22 105.8(3) . . . . ?
S2 Ni1 N4 C22 -0.3(6) . . . . ?
S1 Ni1 N4 C22 -90.9(3) . . . . ?
C8 N1 C1 C6 1.5(7) . . . . ?
Ni1 N1 C1 C6 -179.4(3) . . . . ?
C8 N1 C1 C2 -178.8(5) . . . . ?
Ni1 N1 C1 C2 0.4(6) . . . . ?
C6 C1 C2 C3 -0.3(7) . . . . ?
N1 C1 C2 C3 179.9(5) . . . . ?
C6 C1 C2 S1 178.7(4) . . . . ?
N1 C1 C2 S1 -1.1(6) . . . . ?
C7 S1 C2 C3 67.0(5) . . . . ?
Ni1 S1 C2 C3 -180.0(4) . . . . ?
C7 S1 C2 C1 -111.9(5) . . . . ?
Ni1 S1 C2 C1 1.1(4) . . . . ?
C1 C2 C3 C4 0.0(9) . . . . ?
S1 C2 C3 C4 -179.0(5) . . . . ?
C2 C3 C4 C5 -0.4(10) . . . . ?
C3 C4 C5 C6 1.1(10) . . . . ?
C4 C5 C6 C1 -1.4(8) . . . . ?
C2 C1 C6 C5 1.0(7) . . . . ?
N1 C1 C6 C5 -179.3(5) . . . . ?
C1 N1 C8 C9 178.4(4) . . . . ?
Ni1 N1 C8 C9 -0.8(6) . . . . ?
C13 N2 C9 C10 0.6(7) . . . . ?
Ni1 N2 C9 C10 -179.5(4) . . . . ?
C13 N2 C9 C8 -178.4(4) . . . . ?
Ni1 N2 C9 C8 1.6(5) . . . . ?
N1 C8 C9 N2 -0.6(7) . . . . ?
N1 C8 C9 C10 -179.6(5) . . . . ?
N2 C9 C10 C11 -0.6(8) . . . . ?
C8 C9 C10 C11 178.3(5) . . . . ?
C9 C10 C11 C12 -0.4(8) . . . . ?
C10 C11 C12 C13 1.4(8) . . . . ?
C9 N2 C13 C12 0.5(8) . . . . ?
Ni1 N2 C13 C12 -179.5(4) . . . . ?
C11 C12 C13 N2 -1.5(8) . . . . ?
C21 N3 C14 C15 -179.3(5) . . . . ?
Ni1 N3 C14 C15 -3.6(6) . . . . ?
C21 N3 C14 C19 1.3(8) . . . . ?
Ni1 N3 C14 C19 177.0(4) . . . . ?
C19 C14 C15 C16 2.0(8) . . . . ?
N3 C14 C15 C16 -177.5(4) . . . . ?
C19 C14 C15 S2 -172.2(4) . . . . ?
N3 C14 C15 S2 8.4(6) . . . . ?
C20 S2 C15 C14 -122.6(5) . . . . ?
Ni1 S2 C15 C14 -8.0(4) . . . . ?
C20 S2 C15 C16 63.2(5) . . . . ?
Ni1 S2 C15 C16 177.8(4) . . . . ?
C14 C15 C16 C17 -0.6(8) . . . . ?
S2 C15 C16 C17 173.6(4) . . . . ?
C15 C16 C17 C18 -2.1(9) . . . . ?
C16 C17 C18 C19 3.4(9) . . . . ?
C17 C18 C19 C14 -2.0(9) . . . . ?
C15 C14 C19 C18 -0.7(8) . . . . ?
N3 C14 C19 C18 178.7(5) . . . . ?
C14 N3 C21 C22 -179.8(4) . . . . ?
Ni1 N3 C21 C22 4.2(6) . . . . ?
C26 N4 C22 C23 -0.9(8) . . . . ?
Ni1 N4 C22 C23 177.6(5) . . . . ?
C26 N4 C22 C21 179.3(4) . . . . ?
Ni1 N4 C22 C21 -2.2(5) . . . . ?
N3 C21 C22 N4 -1.3(7) . . . . ?
N3 C21 C22 C23 178.9(5) . . . . ?
N4 C22 C23 C24 0.0(9) . . . . ?
C21 C22 C23 C24 179.8(5) . . . . ?
C22 C23 C24 C25 0.8(9) . . . . ?
C23 C24 C25 C26 -0.7(9) . . . . ?
C22 N4 C26 C25 1.0(7) . . . . ?
Ni1 N4 C26 C25 -177.2(4) . . . . ?
C24 C25 C26 N4 -0.2(8) . . . . ?
